data_7035815
loop_
_publ_author_name
'Hald\'on, Estela'
'Kozma, \'Agnes'
'Tinnermann, Hendrik'
'Gu, Lianghu'
'Goddard, Richard'
'Alcarazo, Manuel'

_publ_section_title
;
 Synthesis and reactivity of \a-cationic phosphines: the effect of
 imidazolinium and amidinium substituents.
;
_journal_issue 5
_journal_name_full 'Dalton transactions (Cambridge, England : 2003)'
_journal_page_first 1872
_journal_page_last 1876
_journal_paper_doi 10.1039/c5dt02341f
_journal_volume 45
_journal_year 2016
_chemical_compound_source dichloromethane
_chemical_formula_moiety 'C17 H32 N2 P, F6 Sb'
_chemical_formula_sum 'C17 H32 F6 N2 P Sb'
_chemical_formula_weight 531.16
_space_group_crystal_system triclinic
_space_group_IT_number 2
_space_group_name_Hall '-P 1'
_space_group_name_H-M_alt 'P -1'
_symmetry_cell_setting triclinic
_symmetry_Int_Tables_number 2
_symmetry_space_group_name_Hall '-P 1'
_symmetry_space_group_name_H-M 'P -1'
_atom_sites_solution_hydrogens geom
_atom_sites_solution_primary direct
_atom_sites_solution_secondary difmap
_audit_block_code HAI-HA-114-01
_audit_creation_date 2014-04-01
_audit_creation_method
;
Olex2 1.2
(compiled 2014.03.20 svn.r2914 for OlexSys, GUI svn.r4813)
;
_audit_update_record
;
2015-06-19 deposited with the CCDC.
2015-07-06 downloaded from the CCDC.
;
_cell_angle_alpha 75.926(3)
_cell_angle_beta 82.983(3)
_cell_angle_gamma 74.157(3)
_cell_formula_units_Z 6
_cell_length_a 15.028(3)
_cell_length_b 15.072(3)
_cell_length_c 15.430(3)
_cell_measurement_reflns_used 9887
_cell_measurement_temperature 100
_cell_measurement_theta_max 28.4371
_cell_measurement_theta_min 2.5136
_cell_volume 3255.4(11)
_computing_cell_refinement 'SAINT software (Bruker AXS, 2004)'
_computing_data_collection 'APEX2 (Bruker AXS, 2005-2013)'
_computing_data_reduction 'SAINT software (Bruker AXS, 2004)'
_computing_molecular_graphics 'DIAMOND (Crystal Impact GbR, 1997-2012)'
_computing_publication_material 'Olex2 (Dolomanov et al., 2009)'
_computing_structure_refinement 'SHELXL (G. M. Sheldrick, 2013)'
_computing_structure_solution 'SHELXS (G. M. Sheldrick, 2013)'
_diffrn_ambient_temperature 100
_diffrn_detector_area_resol_mean 66.67
_diffrn_measured_fraction_theta_full 1.000
_diffrn_measured_fraction_theta_max 0.995
_diffrn_measurement_device_type 'Bruker-AXS Kappa Mach3 APEX-II'
_diffrn_measurement_method 'CCD \f- and \w-scans'
_diffrn_radiation_monochromator 'Incoatec Helios mirrors'
_diffrn_radiation_type Mo-K\a
_diffrn_radiation_wavelength 0.71073
_diffrn_reflns_av_R_equivalents 0.0710
_diffrn_reflns_av_unetI/netI 0.0562
_diffrn_reflns_Laue_measured_fraction_full 1.000
_diffrn_reflns_Laue_measured_fraction_max 0.995
_diffrn_reflns_limit_h_max 20
_diffrn_reflns_limit_h_min -20
_diffrn_reflns_limit_k_max 20
_diffrn_reflns_limit_k_min -20
_diffrn_reflns_limit_l_max 20
_diffrn_reflns_limit_l_min -20
_diffrn_reflns_number 79160
_diffrn_reflns_point_group_measured_fraction_full 1.000
_diffrn_reflns_point_group_measured_fraction_max 0.995
_diffrn_reflns_theta_full 25.242
_diffrn_reflns_theta_max 28.512
_diffrn_reflns_theta_min 1.363
_diffrn_source 1\mS
_diffrn_standards_number 0
_exptl_absorpt_coefficient_mu 1.400
_exptl_absorpt_correction_T_max 0.986
_exptl_absorpt_correction_T_min 0.678
_exptl_absorpt_correction_type gaussian
_exptl_absorpt_process_details 'SADABS (Bruker AXS, 2012)'
_exptl_crystal_colour colourless
_exptl_crystal_density_diffrn 1.626
_exptl_crystal_description plate
_exptl_crystal_F_000 1608
_exptl_crystal_size_max 0.26
_exptl_crystal_size_mid 0.14
_exptl_crystal_size_min 0.01
_refine_diff_density_max 1.100
_refine_diff_density_min -1.660
_refine_diff_density_rms 0.188
_refine_ls_extinction_method none
_refine_ls_goodness_of_fit_ref 1.041
_refine_ls_hydrogen_treatment constr
_refine_ls_matrix_type full
_refine_ls_number_parameters 754
_refine_ls_number_reflns 16429
_refine_ls_number_restraints 171
_refine_ls_restrained_S_all 1.087
_refine_ls_R_factor_all 0.0674
_refine_ls_R_factor_gt 0.0376
_refine_ls_shift/su_max 0.002
_refine_ls_shift/su_mean 0.000
_refine_ls_structure_factor_coef Fsqd
_refine_ls_weighting_details 'w=1/[\s^2^(Fo^2^)+(0.0465P)^2^+3.9758P] where P=(Fo^2^+2Fc^2^)/3'
_refine_ls_weighting_scheme calc
_refine_ls_wR_factor_gt 0.0854
_refine_ls_wR_factor_ref 0.1053
_reflns_Friedel_coverage 0.000
_reflns_number_gt 11965
_reflns_number_total 16429
_reflns_threshold_expression 'I > 2\s(I)'
_cod_data_source_file c5dt02341f2.cif
_cod_data_source_block 8725sadabs
_cod_depositor_comments
;
The following automatic conversions were performed:

'_symmetry_cell_setting' value 'TRICLINIC' changed to 'triclinic'
according to
/usr/data/users/saulius/crontab/automatic-downloads/rss-feeds/RSC/lib/dictionaries/cif_core.dic
dictionary named 'cif_core.dic' version 2.4.2 from 2011-04-26.

Automatic conversion script
Id: cif_fix_values 3271 2015-04-21 07:52:19Z andrius 

 Adding full bibliography for 7035812--7035820.cif.
;
_cod_original_cell_volume 3255.4(10)
_cod_original_sg_symbol_Hall '-p 1'
_cod_original_sg_symbol_H-M P-1
_cod_database_code 7035815
_shelxl_version_number 2013-4
_shelx_space_group_comment
;
The symmetry employed for this shelxl refinement is uniquely defined
by the following loop, which should always be used as a source of
symmetry information in preference to the above space-group names.
They are only intended as comments.
;
_shelx_estimated_absorpt_t_max 0.986
_shelx_estimated_absorpt_t_min 0.678
_olex2_refinement_description
;
1. Fixed Uiso
 At 1.2 times of:
  All C(H) groups, All C(H,H) groups
 At 1.5 times of:
  All C(H,H,H) groups
2. Restrained distances
 F15C-F17C \\sim F15C-F16C \\sim F15C-F14C \\sim F16A-F15A \\sim F16A-F14A
\\sim F16A-F18A \\sim F13B-
 F15B \\sim F13B-F16B \\sim F13B-F14B \\sim F15B-F16B \\sim F15B-F14B \\sim
F17C-F16C \\sim F17C-F14C ~
 F15A-F14A \\sim F14A-F18A
 with sigma of 0.02
 Sb3-F15C \\sim Sb3-F16A \\sim Sb3-F13B \\sim Sb3-F15B \\sim Sb3-F17C \\sim
Sb3-F16C \\sim Sb3-F16B ~
 Sb3-F15A \\sim Sb3-F14A \\sim Sb3-F18A \\sim Sb3-F14C \\sim Sb3-F14B
 with sigma of 0.01
3. Others
 Fixed Sof: F13C(0.25) F14C(0.25) F15C(0.25) F16C(0.25) F17C(0.25) F18C(0.25)
 F16A(0.5) F15A(0.5) F14B(0.25) F17A(0.5) F15B(0.25) F18A(0.5) F16B(0.25)
 F13A(0.5) F17B(0.25) F13B(0.25) F14A(0.5) F18B(0.25)
4.a Ternary CH refined with riding coordinates:
 C6(H6), C12(H12), C26(H26), C32(H32), C46(H46), C52(H52)
4.b Secondary CH2 refined with riding coordinates:
 C2(H2A,H2B), C3(H3A,H3B), C7(H7A,H7B), C8(H8A,H8B), C9(H9A,H9B), C10(H10A,
 H10B), C11(H11A,H11B), C13(H13A,H13B), C14(H14A,H14B), C15(H15A,H15B),
 C16(H16A,H16B), C17(H17A,H17B), C22(H22A,H22B), C23(H23A,H23B), C27(H27A,H27B),
  C28(H28A,H28B), C29(H29A,H29B), C30(H30A,H30B), C31(H31A,H31B), C33(H33A,
 H33B), C34(H34A,H34B), C35(H35A,H35B), C36(H36A,H36B), C37(H37A,H37B),
 C42(H42A,H42B), C43(H43A,H43B), C47(H47A,H47B), C48(H48A,H48B), C49(H49A,H49B),
  C50(H50A,H50B), C51(H51A,H51B), C53(H53A,H53B), C54(H54A,H54B), C55(H55A,
 H55B), C56(H56A,H56B), C57(H57A,H57B)
4.c Idealised Me refined as rotating group:
 C4(H4A,H4B,H4C), C5(H5A,H5B,H5C), C24(H24A,H24B,H24C), C25(H25A,H25B,H25C),
 C44(H44A,H44B,H44C), C45(H45A,H45B,H45C)
;

loop_
_space_group_symop_operation_xyz
'x, y, z'
'-x, -y, -z'

loop_
_atom_site_label
_atom_site_type_symbol
_atom_site_fract_x
_atom_site_fract_y
_atom_site_fract_z
_atom_site_U_iso_or_equiv
_atom_site_adp_type
_atom_site_occupancy
_atom_site_site_symmetry_order
_atom_site_calc_flag
_atom_site_refinement_flags_posn
_atom_site_refinement_flags_occupancy
_atom_site_disorder_assembly
_atom_site_disorder_group
Sb1 Sb 0.44016(2) 0.26893(2) 0.95313(2) 0.01818(6) Uani 1 1 d . . . .
F1 F 0.37745(17) 0.23260(16) 1.06363(16) 0.0286(5) Uani 1 1 d . . . .
F2 F 0.50419(18) 0.30505(17) 0.84354(16) 0.0325(6) Uani 1 1 d . . . .
F3 F 0.54128(17) 0.16523(17) 0.98587(17) 0.0318(6) Uani 1 1 d . . . .
F4 F 0.3896(2) 0.1942(2) 0.90275(18) 0.0412(7) Uani 1 1 d . . . .
F5 F 0.33953(17) 0.37311(18) 0.92155(19) 0.0384(6) Uani 1 1 d . . . .
F6 F 0.49149(17) 0.34293(17) 1.00415(17) 0.0321(6) Uani 1 1 d . . . .
Sb2 Sb 0.18176(2) 0.57194(2) 0.34412(2) 0.01837(7) Uani 1 1 d . . . .
F7 F 0.21735(18) 0.62540(19) 0.42757(18) 0.0383(6) Uani 1 1 d . . . .
F8 F 0.24425(18) 0.45016(17) 0.40105(17) 0.0339(6) Uani 1 1 d . . . .
F9 F 0.07350(16) 0.56058(16) 0.41554(16) 0.0268(5) Uani 1 1 d . . . .
F10 F 0.14598(16) 0.51925(17) 0.25937(15) 0.0277(5) Uani 1 1 d . . . .
F11 F 0.28872(18) 0.58593(18) 0.27155(19) 0.0382(7) Uani 1 1 d . . . .
F12 F 0.11646(19) 0.69235(16) 0.28505(18) 0.0370(6) Uani 1 1 d . . . .
Sb3 Sb 0.22324(2) 0.05565(2) 0.40945(2) 0.02511(7) Uani 1 1 d . . . .
F13C F 0.2664(11) 0.0945(11) 0.2783(11) 0.075(4) Uiso 0.25 1 d . P A 3
F14C F 0.2198(10) -0.0495(7) 0.3677(10) 0.084(5) Uiso 0.25 1 d . P B 3
F15C F 0.1948(10) 0.0070(9) 0.5257(5) 0.078(4) Uiso 0.25 1 d . P B 3
F16C F 0.2482(10) 0.1621(7) 0.4289(10) 0.082(5) Uiso 0.25 1 d . P B 3
F17C F 0.1035(6) 0.1162(9) 0.3794(9) 0.075(4) Uiso 0.25 1 d . P B 3
F18C F 0.3553(10) -0.0005(11) 0.4134(10) 0.061(4) Uiso 0.25 1 d . P C 3
P1 P 0.08669(7) 0.61059(7) 0.73949(6) 0.01647(19) Uani 1 1 d . . . .
N1 N 0.1169(2) 0.7514(2) 0.5940(2) 0.0205(7) Uani 1 1 d . . . .
N2 N 0.0044(2) 0.6967(2) 0.5696(2) 0.0167(6) Uani 1 1 d . . . .
C1 C 0.0659(2) 0.6894(2) 0.6259(2) 0.0151(7) Uani 1 1 d . . . .
C2 C 0.0899(3) 0.8073(3) 0.5047(3) 0.0238(8) Uani 1 1 d . . . .
H2A H 0.1424 0.7979 0.4595 0.029 Uiso 1 1 calc R . . .
H2B H 0.0676 0.8755 0.5046 0.029 Uiso 1 1 calc R . . .
C3 C 0.0121(3) 0.7681(3) 0.4868(3) 0.0204(8) Uani 1 1 d . . . .
H3A H -0.0464 0.8181 0.4771 0.024 Uiso 1 1 calc R . . .
H3B H 0.0287 0.7390 0.4341 0.024 Uiso 1 1 calc R . . .
C4 C 0.1962(3) 0.7621(3) 0.6313(3) 0.0308(10) Uani 1 1 d . . . .
H4A H 0.1988 0.7285 0.6942 0.046 Uiso 1 1 calc GR . . .
H4B H 0.1905 0.8293 0.6271 0.046 Uiso 1 1 calc GR . . .
H4C H 0.2530 0.7357 0.5978 0.046 Uiso 1 1 calc GR . . .
C5 C -0.0631(3) 0.6417(3) 0.5771(3) 0.0195(8) Uani 1 1 d . . . .
H5A H -0.1256 0.6841 0.5734 0.029 Uiso 1 1 calc GR . . .
H5B H -0.0587 0.5959 0.6347 0.029 Uiso 1 1 calc GR . . .
H5C H -0.0506 0.6080 0.5283 0.029 Uiso 1 1 calc GR . . .
C6 C 0.0984(3) 0.4898(2) 0.7207(2) 0.0166(7) Uani 1 1 d . . . .
H6 H 0.0355 0.4798 0.7198 0.020 Uiso 1 1 calc R . . .
C7 C 0.1546(3) 0.4746(3) 0.6332(3) 0.0216(8) Uani 1 1 d . . . .
H7A H 0.1205 0.5175 0.5818 0.026 Uiso 1 1 calc R . . .
H7B H 0.2147 0.4903 0.6319 0.026 Uiso 1 1 calc R . . .
C8 C 0.1721(3) 0.3724(3) 0.6247(3) 0.0237(8) Uani 1 1 d . . . .
H8A H 0.1122 0.3588 0.6201 0.028 Uiso 1 1 calc R . . .
H8B H 0.2106 0.3639 0.5690 0.028 Uiso 1 1 calc R . . .
C9 C 0.2207(3) 0.3030(3) 0.7041(3) 0.0247(9) Uani 1 1 d . . . .
H9A H 0.2831 0.3124 0.7055 0.030 Uiso 1 1 calc R . . .
H9B H 0.2281 0.2376 0.6977 0.030 Uiso 1 1 calc R . . .
C10 C 0.1652(3) 0.3171(3) 0.7911(3) 0.0272(9) Uani 1 1 d . . . .
H10A H 0.1991 0.2735 0.8424 0.033 Uiso 1 1 calc R . . .
H10B H 0.1048 0.3021 0.7921 0.033 Uiso 1 1 calc R . . .
C11 C 0.1490(3) 0.4191(3) 0.8002(3) 0.0242(9) Uani 1 1 d . . . .
H11A H 0.2094 0.4323 0.8034 0.029 Uiso 1 1 calc R . . .
H11B H 0.1117 0.4274 0.8565 0.029 Uiso 1 1 calc R . . .
C12 C -0.0312(3) 0.6471(2) 0.7945(2) 0.0178(7) Uani 1 1 d . . . .
H12 H -0.0789 0.6518 0.7526 0.021 Uiso 1 1 calc R . . .
C13 C -0.0425(3) 0.5736(3) 0.8801(2) 0.0200(8) Uani 1 1 d . . . .
H13A H 0.0096 0.5624 0.9183 0.024 Uiso 1 1 calc R . . .
H13B H -0.0406 0.5131 0.8646 0.024 Uiso 1 1 calc R . . .
C14 C -0.1343(3) 0.6068(3) 0.9322(2) 0.0206(8) Uani 1 1 d . . . .
H14A H -0.1865 0.6120 0.8962 0.025 Uiso 1 1 calc R . . .
H14B H -0.1386 0.5595 0.9886 0.025 Uiso 1 1 calc R . . .
C15 C -0.1420(3) 0.7021(3) 0.9536(3) 0.0222(8) Uani 1 1 d . . . .
H15A H -0.0921 0.6962 0.9926 0.027 Uiso 1 1 calc R . . .
H15B H -0.2022 0.7225 0.9862 0.027 Uiso 1 1 calc R . . .
C16 C -0.1342(3) 0.7757(3) 0.8677(3) 0.0266(9) Uani 1 1 d . . . .
H16A H -0.1379 0.8370 0.8826 0.032 Uiso 1 1 calc R . . .
H16B H -0.1866 0.7846 0.8306 0.032 Uiso 1 1 calc R . . .
C17 C -0.0424(3) 0.7449(3) 0.8143(3) 0.0223(8) Uani 1 1 d . . . .
H17A H 0.0098 0.7427 0.8489 0.027 Uiso 1 1 calc R . . .
H17B H -0.0406 0.7920 0.7573 0.027 Uiso 1 1 calc R . . .
P2 P 0.44899(7) 0.74029(7) 0.66369(7) 0.0190(2) Uani 1 1 d . . . .
N3 N 0.4913(2) 0.5792(2) 0.7989(2) 0.0226(7) Uani 1 1 d . . . .
N4 N 0.6087(2) 0.6434(2) 0.7684(2) 0.0194(7) Uani 1 1 d . . . .
C21 C 0.5239(3) 0.6499(2) 0.7473(3) 0.0179(8) Uani 1 1 d . . . .
C22 C 0.5610(3) 0.5134(3) 0.8585(3) 0.0273(9) Uani 1 1 d . . . .
H22A H 0.5833 0.4518 0.8408 0.033 Uiso 1 1 calc R . . .
H22B H 0.5361 0.5029 0.9216 0.033 Uiso 1 1 calc R . . .
C23 C 0.6383(3) 0.5647(3) 0.8452(3) 0.0238(8) Uani 1 1 d . . . .
H23A H 0.6422 0.5882 0.8989 0.029 Uiso 1 1 calc R . . .
H23B H 0.6991 0.5230 0.8314 0.029 Uiso 1 1 calc R . . .
C24 C 0.4088(3) 0.5519(3) 0.7876(3) 0.0322(10) Uani 1 1 d . . . .
H24A H 0.3662 0.6056 0.7516 0.048 Uiso 1 1 calc GR . . .
H24B H 0.3784 0.5324 0.8464 0.048 Uiso 1 1 calc GR . . .
H24C H 0.4262 0.4991 0.7571 0.048 Uiso 1 1 calc GR . . .
C25 C 0.6693(3) 0.7055(3) 0.7302(3) 0.0206(8) Uani 1 1 d . . . .
H25A H 0.6496 0.7418 0.6708 0.031 Uiso 1 1 calc GR . . .
H25B H 0.7332 0.6675 0.7249 0.031 Uiso 1 1 calc GR . . .
H25C H 0.6659 0.7490 0.7692 0.031 Uiso 1 1 calc GR . . .
C26 C 0.4655(3) 0.8520(2) 0.6817(2) 0.0171(7) Uani 1 1 d . . . .
H26 H 0.5298 0.8570 0.6600 0.021 Uiso 1 1 calc R . . .
C27 C 0.4510(3) 0.8542(3) 0.7804(3) 0.0239(8) Uani 1 1 d . . . .
H27A H 0.4982 0.8021 0.8143 0.029 Uiso 1 1 calc R . . .
H27B H 0.3892 0.8445 0.8032 0.029 Uiso 1 1 calc R . . .
C28 C 0.4584(3) 0.9492(3) 0.7953(3) 0.0274(9) Uani 1 1 d . . . .
H28A H 0.4466 0.9495 0.8598 0.033 Uiso 1 1 calc R . . .
H28B H 0.5220 0.9563 0.7772 0.033 Uiso 1 1 calc R . . .
C29 C 0.3898(3) 1.0317(3) 0.7423(3) 0.0294(10) Uani 1 1 d . . . .
H29A H 0.3987 1.0917 0.7507 0.035 Uiso 1 1 calc R . . .
H29B H 0.3259 1.0284 0.7645 0.035 Uiso 1 1 calc R . . .
C30 C 0.4028(4) 1.0302(3) 0.6433(3) 0.0367(11) Uani 1 1 d . . . .
H30A H 0.4642 1.0406 0.6196 0.044 Uiso 1 1 calc R . . .
H30B H 0.3549 1.0822 0.6103 0.044 Uiso 1 1 calc R . . .
C31 C 0.3956(4) 0.9352(3) 0.6280(3) 0.0357(11) Uani 1 1 d . . . .
H31A H 0.3321 0.9278 0.6462 0.043 Uiso 1 1 calc R . . .
H31B H 0.4073 0.9350 0.5635 0.043 Uiso 1 1 calc R . . .
C32 C 0.5177(3) 0.7138(3) 0.5603(3) 0.0212(8) Uani 1 1 d . . . .
H32 H 0.5791 0.7286 0.5575 0.025 Uiso 1 1 calc R . . .
C33 C 0.4641(3) 0.7744(3) 0.4784(3) 0.0335(10) Uani 1 1 d . . . .
H33A H 0.4009 0.7644 0.4848 0.040 Uiso 1 1 calc R . . .
H33B H 0.4581 0.8421 0.4757 0.040 Uiso 1 1 calc R . . .
C34 C 0.5134(3) 0.7490(3) 0.3911(3) 0.0337(10) Uani 1 1 d . . . .
H34A H 0.4763 0.7877 0.3400 0.040 Uiso 1 1 calc R . . .
H34B H 0.5745 0.7638 0.3823 0.040 Uiso 1 1 calc R . . .
C35 C 0.5267(3) 0.6448(3) 0.3933(3) 0.0307(10) Uani 1 1 d . . . .
H35A H 0.5608 0.6298 0.3374 0.037 Uiso 1 1 calc R . . .
H35B H 0.4655 0.6308 0.3972 0.037 Uiso 1 1 calc R . . .
C36 C 0.5807(3) 0.5844(3) 0.4735(3) 0.0279(9) Uani 1 1 d . . . .
H36A H 0.6437 0.5946 0.4667 0.033 Uiso 1 1 calc R . . .
H36B H 0.5868 0.5168 0.4756 0.033 Uiso 1 1 calc R . . .
C37 C 0.5323(3) 0.6086(3) 0.5614(3) 0.0254(9) Uani 1 1 d . . . .
H37A H 0.5703 0.5697 0.6118 0.030 Uiso 1 1 calc R . . .
H37B H 0.4715 0.5929 0.5708 0.030 Uiso 1 1 calc R . . .
P3 P 0.13625(7) 0.90825(7) 0.07460(7) 0.0185(2) Uani 1 1 d . . . .
N5 N 0.2935(2) 0.8870(2) 0.1762(2) 0.0182(6) Uani 1 1 d . . . .
N6 N 0.2757(2) 1.0005(2) 0.0571(2) 0.0196(7) Uani 1 1 d . . . .
C41 C 0.2424(3) 0.9311(2) 0.1073(3) 0.0178(8) Uani 1 1 d . . . .
C42 C 0.3719(3) 0.9282(3) 0.1763(3) 0.0206(8) Uani 1 1 d . . . .
H42A H 0.4320 0.8816 0.1710 0.025 Uiso 1 1 calc R . . .
H42B H 0.3690 0.9519 0.2314 0.025 Uiso 1 1 calc R . . .
C43 C 0.3580(3) 1.0092(3) 0.0937(3) 0.0232(8) Uani 1 1 d . . . .
H43A H 0.3467 1.0710 0.1102 0.028 Uiso 1 1 calc R . . .
H43B H 0.4124 1.0016 0.0505 0.028 Uiso 1 1 calc R . . .
C44 C 0.2820(3) 0.8085(3) 0.2489(3) 0.0263(9) Uani 1 1 d . . . .
H44A H 0.2273 0.7888 0.2403 0.039 Uiso 1 1 calc GR . . .
H44B H 0.2738 0.8283 0.3059 0.039 Uiso 1 1 calc GR . . .
H44C H 0.3370 0.7555 0.2494 0.039 Uiso 1 1 calc GR . . .
C45 C 0.2446(3) 1.0614(3) -0.0284(3) 0.0263(9) Uani 1 1 d . . . .
H45A H 0.2919 1.0467 -0.0761 0.039 Uiso 1 1 calc GR . . .
H45B H 0.2347 1.1277 -0.0256 0.039 Uiso 1 1 calc GR . . .
H45C H 0.1865 1.0507 -0.0408 0.039 Uiso 1 1 calc GR . . .
C46 C 0.0596(3) 0.9099(3) 0.1786(3) 0.0207(8) Uani 1 1 d . . . .
H46 H 0.0860 0.8543 0.2268 0.025 Uiso 1 1 calc R . . .
C47 C 0.0497(3) 1.0013(3) 0.2093(3) 0.0280(9) Uani 1 1 d . . . .
H47A H 0.0293 1.0560 0.1593 0.034 Uiso 1 1 calc R . . .
H47B H 0.1108 1.0030 0.2257 0.034 Uiso 1 1 calc R . . .
C48 C -0.0200(3) 1.0097(3) 0.2896(3) 0.0339(10) Uani 1 1 d . . . .
H48A H 0.0038 0.9590 0.3417 0.041 Uiso 1 1 calc R . . .
H48B H -0.0271 1.0712 0.3054 0.041 Uiso 1 1 calc R . . .
C49 C -0.1139(3) 1.0021(3) 0.2696(3) 0.0310(10) Uani 1 1 d . . . .
H49A H -0.1563 1.0036 0.3239 0.037 Uiso 1 1 calc R . . .
H49B H -0.1410 1.0568 0.2220 0.037 Uiso 1 1 calc R . . .
C50 C -0.1047(3) 0.9115(3) 0.2397(3) 0.0329(10) Uani 1 1 d . . . .
H50A H -0.1660 0.9092 0.2245 0.039 Uiso 1 1 calc R . . .
H50B H -0.0828 0.8568 0.2893 0.039 Uiso 1 1 calc R . . .
C51 C -0.0360(3) 0.9050(3) 0.1578(3) 0.0325(10) Uani 1 1 d . . . .
H51A H -0.0302 0.8448 0.1399 0.039 Uiso 1 1 calc R . . .
H51B H -0.0598 0.9576 0.1071 0.039 Uiso 1 1 calc R . . .
C52 C 0.1846(3) 0.7835(3) 0.0632(3) 0.0195(8) Uani 1 1 d . . . .
H52 H 0.2168 0.7451 0.1182 0.023 Uiso 1 1 calc R . . .
C53 C 0.1073(3) 0.7410(3) 0.0490(3) 0.0267(9) Uani 1 1 d . . . .
H53A H 0.0659 0.7352 0.1040 0.032 Uiso 1 1 calc R . . .
H53B H 0.0700 0.7841 -0.0003 0.032 Uiso 1 1 calc R . . .
C54 C 0.1454(3) 0.6446(3) 0.0267(3) 0.0295(10) Uani 1 1 d . . . .
H54A H 0.1751 0.5994 0.0796 0.035 Uiso 1 1 calc R . . .
H54B H 0.0935 0.6221 0.0137 0.035 Uiso 1 1 calc R . . .
C55 C 0.2156(3) 0.6454(3) -0.0526(3) 0.0291(9) Uani 1 1 d . . . .
H55A H 0.1844 0.6836 -0.1075 0.035 Uiso 1 1 calc R . . .
H55B H 0.2421 0.5801 -0.0611 0.035 Uiso 1 1 calc R . . .
C56 C 0.2927(3) 0.6865(3) -0.0378(3) 0.0344(11) Uani 1 1 d . . . .
H56A H 0.3357 0.6902 -0.0919 0.041 Uiso 1 1 calc R . . .
H56B H 0.3282 0.6441 0.0130 0.041 Uiso 1 1 calc R . . .
C57 C 0.2547(3) 0.7848(3) -0.0183(3) 0.0293(10) Uani 1 1 d . . . .
H57A H 0.2242 0.8286 -0.0714 0.035 Uiso 1 1 calc R . . .
H57B H 0.3065 0.8083 -0.0067 0.035 Uiso 1 1 calc R . . .
F16A F 0.2273(5) 0.0190(5) 0.3047(4) 0.036(2) Uiso 0.5 1 d . P B 1
F15A F 0.2487(4) -0.0688(3) 0.4772(4) 0.0341(13) Uiso 0.5 1 d . P B 1
F14B F 0.2482(5) -0.0769(4) 0.4445(6) 0.0119(17) Uiso 0.25 1 d . P B 2
F17A F 0.0955(4) 0.0556(4) 0.4338(4) 0.0275(18) Uiso 0.5 1 d . P D 1
F15B F 0.2141(7) 0.0711(7) 0.5239(4) 0.016(2) Uiso 0.25 1 d . P B 2
F18A F 0.1961(5) 0.1854(3) 0.3576(4) 0.0234(19) Uiso 0.5 1 d . P B 1
F16B F 0.1814(9) 0.1808(5) 0.3529(8) 0.033(5) Uiso 0.25 1 d . P B 2
F13A F 0.2118(4) 0.0988(5) 0.5210(4) 0.0322(16) Uiso 0.5 1 d . P E 1
F17B F 0.0932(7) 0.0668(8) 0.4102(8) 0.011(2) Uiso 0.25 1 d . P F 2
F13B F 0.3462(4) 0.0514(7) 0.3839(7) 0.017(3) Uiso 0.25 1 d . P B 2
F14A F 0.3483(3) 0.0543(4) 0.4049(4) 0.0250(16) Uiso 0.5 1 d . P B 1
F18B F 0.2285(8) 0.0422(9) 0.2875(8) 0.020(3) Uiso 0.25 1 d . P G 2

loop_
_atom_site_aniso_label
_atom_site_aniso_U_11
_atom_site_aniso_U_22
_atom_site_aniso_U_33
_atom_site_aniso_U_23
_atom_site_aniso_U_13
_atom_site_aniso_U_12
Sb1 0.01981(13) 0.01449(12) 0.02116(13) -0.00300(10) 0.00216(10) -0.00813(10)
F1 0.0315(13) 0.0244(12) 0.0269(13) -0.0026(10) 0.0093(10) -0.0097(10)
F2 0.0385(15) 0.0326(14) 0.0251(13) -0.0024(11) 0.0085(11) -0.0149(11)
F3 0.0320(14) 0.0268(13) 0.0306(14) -0.0086(11) 0.0013(11) 0.0031(11)
F4 0.0523(18) 0.0482(16) 0.0391(16) -0.0153(13) -0.0017(13) -0.0348(14)
F5 0.0244(13) 0.0312(14) 0.0479(17) 0.0093(12) -0.0010(12) -0.0039(11)
F6 0.0293(13) 0.0329(13) 0.0437(16) -0.0218(12) 0.0070(11) -0.0160(11)
Sb2 0.02198(13) 0.01342(12) 0.02030(13) -0.00524(10) 0.00554(10) -0.00702(10)
F7 0.0398(16) 0.0409(15) 0.0442(16) -0.0253(13) 0.0019(12) -0.0143(12)
F8 0.0391(15) 0.0226(12) 0.0359(15) -0.0052(11) -0.0077(12) 0.0003(11)
F9 0.0316(13) 0.0224(12) 0.0274(13) -0.0081(10) 0.0137(10) -0.0128(10)
F10 0.0306(13) 0.0348(13) 0.0220(12) -0.0102(10) 0.0040(10) -0.0144(11)
F11 0.0349(15) 0.0338(14) 0.0531(17) -0.0221(13) 0.0244(13) -0.0211(12)
F12 0.0432(16) 0.0178(12) 0.0399(16) 0.0051(11) 0.0049(12) -0.0044(11)
Sb3 0.02345(14) 0.01699(13) 0.03231(16) -0.00073(11) -0.00231(11) -0.00472(10)
P1 0.0185(5) 0.0165(4) 0.0149(5) -0.0037(4) 0.0003(4) -0.0057(4)
N1 0.0204(17) 0.0196(16) 0.0220(17) -0.0033(13) 0.0024(13) -0.0085(13)
N2 0.0214(16) 0.0152(15) 0.0125(15) -0.0013(12) 0.0001(12) -0.0051(12)
C1 0.0153(17) 0.0133(16) 0.0168(18) -0.0059(14) 0.0042(14) -0.0036(13)
C2 0.030(2) 0.0169(18) 0.022(2) 0.0006(16) 0.0033(17) -0.0080(16)
C3 0.028(2) 0.0133(17) 0.0162(18) 0.0002(14) 0.0017(15) -0.0033(15)
C4 0.026(2) 0.034(2) 0.036(3) -0.002(2) -0.0022(19) -0.0186(19)
C5 0.0212(19) 0.0221(19) 0.0184(19) -0.0051(15) -0.0025(15) -0.0094(15)
C6 0.0208(19) 0.0169(17) 0.0109(17) -0.0031(14) 0.0016(14) -0.0038(14)
C7 0.027(2) 0.0186(18) 0.0150(18) -0.0023(15) 0.0027(15) -0.0016(16)
C8 0.028(2) 0.024(2) 0.0184(19) -0.0090(16) 0.0045(16) -0.0035(16)
C9 0.026(2) 0.0187(19) 0.026(2) -0.0054(16) 0.0016(17) -0.0018(16)
C10 0.037(2) 0.0181(19) 0.019(2) -0.0003(16) 0.0039(17) -0.0004(17)
C11 0.034(2) 0.0200(19) 0.0155(19) -0.0032(15) -0.0021(16) -0.0016(17)
C12 0.0195(18) 0.0173(17) 0.0178(18) -0.0050(15) 0.0025(14) -0.0072(14)
C13 0.026(2) 0.0169(18) 0.0171(19) -0.0032(15) 0.0026(15) -0.0075(15)
C14 0.025(2) 0.025(2) 0.0128(18) -0.0051(15) 0.0064(15) -0.0122(16)
C15 0.022(2) 0.024(2) 0.022(2) -0.0109(16) 0.0065(16) -0.0071(16)
C16 0.030(2) 0.0200(19) 0.027(2) -0.0057(17) 0.0094(18) -0.0061(17)
C17 0.026(2) 0.0174(18) 0.025(2) -0.0067(16) 0.0091(16) -0.0100(16)
P2 0.0184(5) 0.0170(5) 0.0234(5) -0.0064(4) 0.0021(4) -0.0072(4)
N3 0.0252(18) 0.0145(15) 0.0263(18) -0.0031(13) 0.0088(14) -0.0080(13)
N4 0.0183(16) 0.0154(15) 0.0228(17) -0.0041(13) 0.0032(13) -0.0037(12)
C21 0.0198(19) 0.0145(17) 0.0206(19) -0.0084(15) 0.0071(15) -0.0060(14)
C22 0.035(2) 0.0181(19) 0.023(2) -0.0024(16) 0.0098(18) -0.0052(17)
C23 0.030(2) 0.0179(18) 0.0184(19) -0.0025(15) 0.0045(16) -0.0012(16)
C24 0.032(2) 0.021(2) 0.046(3) -0.0094(19) 0.012(2) -0.0147(18)
C25 0.0193(19) 0.0168(18) 0.026(2) -0.0051(16) 0.0024(16) -0.0057(15)
C26 0.0174(18) 0.0119(16) 0.0218(19) -0.0041(14) 0.0009(15) -0.0040(14)
C27 0.034(2) 0.0149(18) 0.022(2) -0.0038(15) 0.0000(17) -0.0045(16)
C28 0.036(2) 0.0176(19) 0.029(2) -0.0099(17) -0.0048(18) -0.0029(17)
C29 0.032(2) 0.019(2) 0.036(2) -0.0118(18) -0.0012(19) -0.0001(17)
C30 0.055(3) 0.016(2) 0.032(3) -0.0054(18) -0.015(2) 0.007(2)
C31 0.050(3) 0.021(2) 0.034(3) -0.0122(19) -0.016(2) 0.006(2)
C32 0.022(2) 0.0198(18) 0.025(2) -0.0097(16) 0.0015(16) -0.0075(15)
C33 0.038(3) 0.029(2) 0.026(2) -0.0034(19) 0.0058(19) -0.0018(19)
C34 0.045(3) 0.030(2) 0.019(2) -0.0017(18) 0.0056(19) -0.004(2)
C35 0.035(2) 0.039(2) 0.022(2) -0.0123(19) 0.0014(18) -0.013(2)
C36 0.036(2) 0.025(2) 0.028(2) -0.0147(18) 0.0023(18) -0.0093(18)
C37 0.030(2) 0.022(2) 0.028(2) -0.0117(17) 0.0004(17) -0.0069(17)
P3 0.0177(5) 0.0156(4) 0.0231(5) -0.0020(4) -0.0006(4) -0.0080(4)
N5 0.0180(16) 0.0161(15) 0.0224(17) -0.0048(13) 0.0014(13) -0.0083(12)
N6 0.0185(16) 0.0161(15) 0.0252(18) -0.0044(13) 0.0010(13) -0.0072(13)
C41 0.0190(18) 0.0122(16) 0.024(2) -0.0084(15) 0.0039(15) -0.0050(14)
C42 0.0167(18) 0.0206(19) 0.029(2) -0.0114(16) 0.0005(16) -0.0082(15)
C43 0.0180(19) 0.0202(19) 0.037(2) -0.0123(17) 0.0032(17) -0.0108(15)
C44 0.028(2) 0.023(2) 0.028(2) 0.0023(17) -0.0070(17) -0.0129(17)
C45 0.031(2) 0.0203(19) 0.027(2) -0.0020(17) 0.0024(18) -0.0107(17)
C46 0.0200(19) 0.0184(18) 0.022(2) 0.0013(15) 0.0009(15) -0.0073(15)
C47 0.028(2) 0.025(2) 0.035(2) -0.0115(18) 0.0049(18) -0.0114(17)
C48 0.031(2) 0.037(2) 0.038(3) -0.014(2) 0.008(2) -0.014(2)
C49 0.023(2) 0.032(2) 0.034(2) -0.006(2) 0.0082(18) -0.0057(18)
C50 0.021(2) 0.034(2) 0.045(3) -0.006(2) 0.0067(19) -0.0148(18)
C51 0.023(2) 0.032(2) 0.049(3) -0.018(2) 0.006(2) -0.0137(18)
C52 0.0221(19) 0.0170(18) 0.023(2) -0.0047(15) -0.0023(15) -0.0091(15)
C53 0.023(2) 0.027(2) 0.036(2) -0.0146(19) 0.0067(18) -0.0125(17)
C54 0.030(2) 0.029(2) 0.038(3) -0.0160(19) 0.0090(19) -0.0187(18)
C55 0.027(2) 0.035(2) 0.033(2) -0.019(2) 0.0033(18) -0.0133(19)
C56 0.025(2) 0.038(3) 0.047(3) -0.024(2) 0.011(2) -0.0130(19)
C57 0.023(2) 0.034(2) 0.039(3) -0.015(2) 0.0121(18) -0.0197(18)

loop_
_atom_type_symbol
_atom_type_description
_atom_type_scat_dispersion_real
_atom_type_scat_dispersion_imag
_atom_type_scat_source
C C 0.0033 0.0016 'International Tables Vol C Tables 4.2.6.8 and 6.1.1.4'
H H 0.0000 0.0000 'International Tables Vol C Tables 4.2.6.8 and 6.1.1.4'
F F 0.0171 0.0103 'International Tables Vol C Tables 4.2.6.8 and 6.1.1.4'
N N 0.0061 0.0033 'International Tables Vol C Tables 4.2.6.8 and 6.1.1.4'
P P 0.1023 0.0942 'International Tables Vol C Tables 4.2.6.8 and 6.1.1.4'
Sb Sb -0.5866 1.5461 'International Tables Vol C Tables 4.2.6.8 and 6.1.1.4'

loop_
_exptl_crystal_face_index_h
_exptl_crystal_face_index_k
_exptl_crystal_face_index_l
_exptl_crystal_face_perp_dist
-1.00 -2.00 1.00 0.1400
1.00 2.00 -1.00 0.1200
-1.00 1.00 1.00 0.0700
1.00 -1.00 -1.00 0.0700
1.00 0.00 1.00 0.0050
-1.00 0.00 -1.00 0.0050

loop_
_geom_angle_atom_site_label_1
_geom_angle_atom_site_label_2
_geom_angle_atom_site_label_3
_geom_angle
F2 Sb1 F1 179.25(11)
F3 Sb1 F1 89.95(11)
F3 Sb1 F2 89.56(11)
F4 Sb1 F1 90.35(11)
F4 Sb1 F2 90.21(11)
F4 Sb1 F3 89.43(12)
F4 Sb1 F5 91.23(13)
F4 Sb1 F6 179.55(13)
F5 Sb1 F1 89.77(11)
F5 Sb1 F2 90.71(11)
F5 Sb1 F3 179.29(12)
F5 Sb1 F6 89.20(12)
F6 Sb1 F1 89.51(11)
F6 Sb1 F2 89.92(11)
F6 Sb1 F3 90.14(11)
F7 Sb2 F9 89.89(11)
F7 Sb2 F10 179.46(11)
F7 Sb2 F11 90.03(12)
F7 Sb2 F12 90.18(12)
F8 Sb2 F7 91.71(12)
F8 Sb2 F9 90.83(11)
F8 Sb2 F10 88.76(11)
F8 Sb2 F11 90.39(12)
F8 Sb2 F12 177.98(12)
F9 Sb2 F10 90.38(10)
F9 Sb2 F12 88.46(11)
F11 Sb2 F9 178.78(11)
F11 Sb2 F10 89.69(11)
F11 Sb2 F12 90.32(12)
F12 Sb2 F10 89.35(12)
F15C Sb3 F14C 95.6(5)
F15C Sb3 F16C 96.0(5)
F15C Sb3 F17C 96.3(5)
F16C Sb3 F14C 166.3(7)
F17C Sb3 F14C 91.8(5)
F17C Sb3 F16C 94.2(5)
F16A Sb3 F15A 93.2(3)
F16A Sb3 F18A 95.1(3)
F16A Sb3 F14A 96.7(3)
F15A Sb3 F18A 171.6(3)
F15B Sb3 F14B 93.6(4)
F15B Sb3 F16B 98.3(5)
F15B Sb3 F13B 98.5(4)
F16B Sb3 F14B 164.9(5)
F13B Sb3 F14B 92.0(4)
F13B Sb3 F16B 95.3(5)
F14A Sb3 F15A 90.3(2)
F14A Sb3 F18A 89.2(3)
C6 P1 C1 103.76(15)
C12 P1 C1 98.95(16)
C12 P1 C6 106.41(16)
C1 N1 C2 111.3(3)
C1 N1 C4 128.8(3)
C4 N1 C2 119.6(3)
C1 N2 C3 112.1(3)
C1 N2 C5 128.9(3)
C5 N2 C3 118.9(3)
N1 C1 P1 119.2(3)
N2 C1 P1 129.8(3)
N2 C1 N1 111.0(3)
N1 C2 C3 103.0(3)
N2 C3 C2 102.6(3)
C7 C6 P1 112.1(2)
C7 C6 C11 109.3(3)
C11 C6 P1 106.6(2)
C8 C7 C6 110.9(3)
C9 C8 C7 111.8(3)
C8 C9 C10 110.6(3)
C9 C10 C11 110.3(3)
C10 C11 C6 111.6(3)
C13 C12 P1 109.8(3)
C13 C12 C17 111.4(3)
C17 C12 P1 108.1(2)
C12 C13 C14 111.0(3)
C15 C14 C13 111.2(3)
C14 C15 C16 110.2(3)
C15 C16 C17 110.9(3)
C16 C17 C12 111.2(3)
C21 P2 C26 101.99(17)
C21 P2 C32 98.54(17)
C26 P2 C32 108.66(17)
C21 N3 C22 111.5(3)
C21 N3 C24 127.4(4)
C24 N3 C22 119.4(3)
C21 N4 C23 111.8(3)
C21 N4 C25 128.9(3)
C25 N4 C23 119.2(3)
N3 C21 P2 119.3(3)
N4 C21 P2 130.2(3)
N4 C21 N3 110.4(3)
N3 C22 C23 102.7(3)
N4 C23 C22 102.5(3)
C27 C26 P2 110.6(3)
C27 C26 C31 109.9(3)
C31 C26 P2 108.6(3)
C26 C27 C28 111.0(3)
C29 C28 C27 111.6(3)
C28 C29 C30 110.6(3)
C29 C30 C31 111.1(4)
C26 C31 C30 111.2(4)
C33 C32 P2 109.0(3)
C37 C32 P2 109.1(3)
C37 C32 C33 109.4(3)
C34 C33 C32 111.3(4)
C35 C34 C33 111.3(4)
C34 C35 C36 110.0(4)
C35 C36 C37 111.4(4)
C36 C37 C32 111.5(3)
C46 P3 C41 102.23(17)
C46 P3 C52 109.17(17)
C52 P3 C41 99.32(16)
C41 N5 C42 111.8(3)
C41 N5 C44 129.7(3)
C44 N5 C42 118.4(3)
C41 N6 C43 112.0(3)
C41 N6 C45 128.3(3)
C45 N6 C43 119.6(3)
N5 C41 P3 129.8(3)
N5 C41 N6 110.8(3)
N6 C41 P3 119.5(3)
N5 C42 C43 102.6(3)
N6 C43 C42 102.8(3)
C47 C46 P3 110.1(3)
C47 C46 C51 109.2(3)
C51 C46 P3 108.0(3)
C46 C47 C48 111.7(3)
C49 C48 C47 111.4(4)
C50 C49 C48 110.7(4)
C49 C50 C51 110.8(3)
C46 C51 C50 110.9(4)
C53 C52 P3 110.6(3)
C53 C52 C57 110.0(3)
C57 C52 P3 107.3(3)
C54 C53 C52 111.9(3)
C55 C54 C53 112.9(3)
C54 C55 C56 110.5(3)
C55 C56 C57 111.5(4)
C56 C57 C52 111.4(3)

loop_
_geom_bond_atom_site_label_1
_geom_bond_atom_site_label_2
_geom_bond_distance
Sb1 F1 1.879(2)
Sb1 F2 1.877(2)
Sb1 F3 1.875(2)
Sb1 F4 1.867(2)
Sb1 F5 1.871(2)
Sb1 F6 1.872(2)
Sb2 F7 1.871(2)
Sb2 F8 1.871(2)
Sb2 F9 1.874(2)
Sb2 F10 1.881(2)
Sb2 F11 1.874(2)
Sb2 F12 1.879(2)
Sb3 F14C 1.865(7)
Sb3 F15C 1.812(7)
Sb3 F16C 1.843(7)
Sb3 F17C 1.841(7)
Sb3 F16A 1.820(5)
Sb3 F15A 1.874(4)
Sb3 F14B 1.881(5)
Sb3 F15B 1.821(6)
Sb3 F18A 1.875(4)
Sb3 F16B 1.845(6)
Sb3 F13B 1.828(6)
Sb3 F14A 1.866(4)
P1 C1 1.870(4)
P1 C6 1.870(4)
P1 C12 1.867(4)
N1 C1 1.334(5)
N1 C2 1.469(5)
N1 C4 1.448(5)
N2 C1 1.310(5)
N2 C3 1.472(5)
N2 C5 1.454(5)
C2 C3 1.525(6)
C6 C7 1.535(5)
C6 C11 1.538(5)
C7 C8 1.527(5)
C8 C9 1.520(6)
C9 C10 1.520(5)
C10 C11 1.529(5)
C12 C13 1.530(5)
C12 C17 1.539(5)
C13 C14 1.532(5)
C14 C15 1.522(5)
C15 C16 1.523(6)
C16 C17 1.534(5)
P2 C21 1.857(4)
P2 C26 1.857(4)
P2 C32 1.858(4)
N3 C21 1.337(5)
N3 C22 1.468(5)
N3 C24 1.450(5)
N4 C21 1.326(5)
N4 C23 1.472(5)
N4 C25 1.455(5)
C22 C23 1.531(6)
C26 C27 1.518(5)
C26 C31 1.533(5)
C27 C28 1.538(5)
C28 C29 1.514(6)
C29 C30 1.520(6)
C30 C31 1.540(6)
C32 C33 1.539(6)
C32 C37 1.538(5)
C33 C34 1.537(6)
C34 C35 1.520(6)
C35 C36 1.521(6)
C36 C37 1.534(5)
P3 C41 1.870(4)
P3 C46 1.859(4)
P3 C52 1.865(4)
N5 C41 1.320(5)
N5 C42 1.474(5)
N5 C44 1.451(5)
N6 C41 1.320(5)
N6 C43 1.470(5)
N6 C45 1.458(5)
C42 C43 1.525(6)
C46 C47 1.527(5)
C46 C51 1.535(6)
C47 C48 1.528(6)
C48 C49 1.522(6)
C49 C50 1.510(6)
C50 C51 1.535(6)
C52 C53 1.531(5)
C52 C57 1.539(5)
C53 C54 1.516(5)
C54 C55 1.515(6)
C55 C56 1.518(6)
C56 C57 1.524(6)

loop_
_cod_changelog_entry_id
_cod_changelog_entry_author
_cod_changelog_entry_date
_cod_changelog_entry_text
1 'Vaitkus, Antanas' 2022-06-28T20:30:00+03:00
;
 Removed the '_chemical_name_systematic' data item that had an incorrect value.
;
